data_9013156
loop_
_publ_author_name
'Colchester, D. M.'
'Leverett, P.'
'McKinnon, A. R.'
'Sharpe, J. L.'
'Williams, P. A.'

_publ_section_title
;Cloncurryite, Cu0.56(VO)0.44Al2(PO4)2(F,OH)2*5H2O, a new mineral from the
 Great Australia mine, Cloncurry, Queensland, Australia, and its relationship
 to nevadaite Locality: Great Australia mine, Concurry, Queensland, Australia
;
_journal_name_full 'Australian Journal of Mineralogy'
_journal_page_first 5
_journal_page_last 14
_journal_volume 13
_journal_year 2007
_chemical_compound_source 'Great Australia mine, Concurry, Queensland, Australia'
_chemical_formula_sum 'Al3.96 Cu1.12 F2 Fe0.04 H28 O28.72 P4 V0.88'
_chemical_name_mineral Cloncurryite
_space_group_IT_number 14
_symmetry_space_group_name_Hall '-P 2ybc'
_symmetry_space_group_name_H-M 'P 1 21/c 1'
_cell_angle_alpha 90
_cell_angle_beta 90.96
_cell_angle_gamma 90
_cell_formula_units_Z 2
_cell_length_a 4.961
_cell_length_b 12.181
_cell_length_c 18.974
_cell_volume 1146.437
_database_code_amcsd 0012061
_exptl_crystal_density_diffrn 2.534
_cod_original_formula_sum 'V.88 Cu1.12 P4 Al3.96 Fe.04 F2 O28.72 H28'
_cod_database_code 9013156

loop_
_space_group_symop_operation_xyz
x,y,z
x,1/2-y,1/2+z
-x,1/2+y,1/2-z
-x,-y,-z

loop_
_atom_site_aniso_label
_atom_site_aniso_U_11
_atom_site_aniso_U_22
_atom_site_aniso_U_33
_atom_site_aniso_U_12
_atom_site_aniso_U_13
_atom_site_aniso_U_23
V 0.00600 0.02600 0.00300 0.00700 0.00100 0.00000
Cu1 0.00800 0.01700 0.00800 0.00400 0.00000 0.00100
Cu2 0.00400 0.03100 0.00100 -0.00800 -0.00200 0.00200
P1 0.00200 0.00500 0.00600 0.00100 0.00000 0.00000
P2 0.00300 0.00400 0.00600 0.00100 0.00000 0.00000
Al1 0.00200 0.00300 0.00900 0.00000 -0.00100 0.00000
Al2 0.00300 0.00200 0.00800 0.00100 0.00000 0.00000
Fe2 0.00300 0.00200 0.00800 0.00100 0.00000 0.00000
F1 0.00100 0.00200 0.00900 0.00100 -0.00200 0.00000
O-H1 0.00100 0.00200 0.00900 0.00100 -0.00200 0.00000
F2 0.00300 0.00300 0.00500 0.00000 0.00000 0.00000
O-H2 0.00300 0.00300 0.00500 0.00000 0.00000 0.00000
O1 0.00400 0.00400 0.00800 0.00100 -0.00200 0.00100
O2 0.00700 0.00500 0.01400 0.00300 -0.00400 -0.00100
O3 0.01000 0.02000 0.00400 0.00200 0.00100 0.00100
O4 0.00200 0.00900 0.00800 0.00200 -0.00100 0.00100
O5 0.00400 0.00500 0.00800 0.00100 0.00000 0.00000
O6 0.00800 0.00600 0.01200 0.00000 -0.00200 0.00000
O7 0.00500 0.01000 0.00700 0.00200 0.00100 0.00400
O8 0.00400 0.00700 0.00600 0.00000 0.00000 0.00100
O9 0.01100 0.00100 0.01400 0.00100 0.00100 0.00300
Wat1 0.00800 0.00800 0.01200 0.00000 0.00400 0.00000
Wat2 0.00700 0.00600 0.01300 0.00100 0.00200 0.00100
Wat3 0.00800 0.00700 0.01300 0.00300 -0.00100 0.00200
Wat4 0.02600 0.00600 0.01500 0.00600 -0.01000 -0.00300
Wat5 0.01400 0.01400 0.01400 0.00000 0.00000 0.00000
Wat6 0.01100 0.01000 0.01000 0.00000 0.00000 0.00000
Wat7 0.01000 0.01000 0.01000 0.00000 0.00000 0.00000

loop_
_atom_site_label
_atom_site_fract_x
_atom_site_fract_y
_atom_site_fract_z
_atom_site_occupancy
_atom_site_U_iso_or_equiv
_atom_site_type_symbol
_atom_site_attached_hydrogens
V 0.18890 0.15220 0.00490 0.44000 0.01200 V 0
Cu1 0.22670 0.17560 0.00260 0.53000 0.01100 Cu 0
Cu2 -0.27100 0.16800 -0.00160 0.03000 0.01200 Cu 0
P1 0.98070 0.21610 -0.35460 1.00000 0.00400 P 0
P2 -0.00470 0.25540 -0.14680 1.00000 0.00400 P 0
Al1 0.76640 0.48700 -0.19240 1.00000 0.00500 Al 0
Al2 0.49050 0.23870 -0.25130 0.98000 0.00400 Al 0
Fe2 0.49050 0.23870 -0.25130 0.02000 0.00400 Fe 0
F1 0.56050 0.59070 -0.23400 0.50000 0.00400 F 0
O-H1 0.56050 0.59070 -0.23400 0.50000 0.00400 O 1
F2 0.54780 0.38620 -0.23630 0.50000 0.00400 F 0
O-H2 0.54780 0.38620 -0.23630 0.50000 0.00400 O 1
O1 1.18510 0.27580 -0.30610 1.00000 0.00500 O 0
O2 1.00910 0.09020 -0.34770 1.00000 0.00900 O 0
O3 0.01110 0.25300 0.06800 1.00000 0.01100 O 0
O4 0.69350 0.24880 -0.33340 1.00000 0.00600 O 0
O5 -0.20860 0.19730 -0.19650 1.00000 0.00600 O 0
O6 -0.04880 0.37910 -0.14600 1.00000 0.00900 O 0
O7 -0.03740 0.20960 -0.07130 1.00000 0.00700 O 0
O8 0.28430 0.22890 -0.17000 1.00000 0.00600 O 0
O9 0.03400 0.03370 0.01050 0.44000 0.00900 O 0
Wat1 0.98750 0.48410 -0.27610 1.00000 0.00900 O 2
Wat2 0.50270 0.49430 -0.11570 1.00000 0.00800 O 2
Wat3 0.47130 0.10800 -0.06820 1.00000 0.00900 O 2
Wat4 0.46530 0.11340 0.07530 1.00000 0.01600 O 2
Wat5 0.51900 0.34050 -0.00660 0.56000 0.01400 O 2
Wat6 0.00000 0.50000 0.00000 0.16000 0.01000 O 2
Wat7 0.45900 0.31840 -0.00780 0.28000 0.01000 O 2

loop_
_cod_changelog_entry_id
_cod_changelog_entry_author
_cod_changelog_entry_date
_cod_changelog_entry_text
1
;cod-tools version 3.8.0
Id: cif_guess_AMCSD_atom_types 9581 2023-05-17 12:35:41Z saulius
;
2023-05-18T11:42:22+03:00
;Derived atom types and hydrogen counts
from atom names that follow the AMCSD naming convention
(Wat == water, O-H == hydroxyl).
;
2
;cod-tools version 3.10.1
Id: cif_fix_AMCSD_aniso_labels 10200 2024-08-01 14:09:44Z saulius
;
2024-08-02T12:21:49+03:00
;Changed the following '_atom_site_aniso_label' values:
'OH1' -> 'O-H1'
'OH2' -> 'O-H2'
;

loop_
_cod_related_entry_id
_cod_related_entry_database
_cod_related_entry_code
1 AMCSD 0012061
